data_4131887
loop_
_publ_author_name
'Jin, Mingoo'
'Sumitani, Toshiki'
'Sato, Hiroyasu'
'Seki, Tomohiro'
'Ito, Hajime'

_publ_section_title
;
 Mechanical-Stimulation-Triggered and Solvent-Vapor-Induced Reverse
 Single-Crystal-to-Single-Crystal Phase Transitions with Alterations of
 the Luminescence Color.
;
_journal_issue 8
_journal_name_full 'Journal of the American Chemical Society'
_journal_page_first 2875
_journal_page_last 2879
_journal_paper_doi 10.1021/jacs.7b12455
_journal_volume 140
_journal_year 2018
_chemical_absolute_configuration 'CHOOSE rm ad rmad syn or unk'
_chemical_formula_moiety 'C26 H23 Au F3 N O2'
_chemical_formula_sum 'C26 H23 Au F3 N O2'
_chemical_formula_weight 635.44
_space_group_crystal_system orthorhombic
_space_group_IT_number 33
_space_group_name_Hall 'P 2c -2n'
_space_group_name_H-M_alt 'P n a 21'
_atom_sites_solution_hydrogens geom
_atom_sites_solution_primary direct
_atom_sites_solution_secondary difmap
_cell_angle_alpha 90.0000
_cell_angle_beta 90.0000
_cell_angle_gamma 90.0000
_cell_formula_units_Z 4
_cell_length_a 6.5333(2)
_cell_length_b 14.3788(4)
_cell_length_c 24.7773(12)
_cell_measurement_reflns_used 2768
_cell_measurement_temperature 93
_cell_measurement_theta_max 27.11
_cell_measurement_theta_min 2.16
_cell_volume 2327.60(15)
_computing_cell_refinement 'CrysAlisPro 1.171.39.31a (Rigaku OD, 2017)'
_computing_data_collection 'CrysAlisPro 1.171.39.31a (Rigaku OD, 2017)'
_computing_data_reduction 'CrysAlisPro 1.171.39.31a (Rigaku OD, 2017)'
_computing_molecular_graphics 'CrystalStructure 5.0rc6'
_computing_publication_material 'CrystalStructure 5.0rc6 (Rigaku, 2017)'
_computing_structure_refinement 'SHELXL Version 2017/1 (Sheldrick, 2008)'
_computing_structure_solution 'SHELXS Version 2013/1 (Sheldrick, 2008)'
_diffrn_ambient_temperature 93
_diffrn_detector_area_resol_mean 5.811
_diffrn_measured_fraction_theta_full 0.988
_diffrn_measured_fraction_theta_max 0.988
_diffrn_measurement_device_type 'Rigaku XtaLAB PRO'
_diffrn_measurement_method \w
_diffrn_radiation_type 'Mo K\a'
_diffrn_radiation_wavelength 0.71073
_diffrn_reflns_av_R_equivalents 0.0230
_diffrn_reflns_Laue_measured_fraction_full 0.988
_diffrn_reflns_Laue_measured_fraction_max 0.988
_diffrn_reflns_limit_h_max 7
_diffrn_reflns_limit_h_min -7
_diffrn_reflns_limit_k_max 15
_diffrn_reflns_limit_k_min -17
_diffrn_reflns_limit_l_max 29
_diffrn_reflns_limit_l_min -28
_diffrn_reflns_number 6087
_diffrn_reflns_point_group_measured_fraction_full 0.803
_diffrn_reflns_point_group_measured_fraction_max 0.802
_diffrn_reflns_theta_full 25.242
_diffrn_reflns_theta_max 25.349
_diffrn_reflns_theta_min 2.833
_diffrn_standards_number 0
_exptl_absorpt_coefficient_mu 6.390
_exptl_absorpt_correction_T_max 0.760
_exptl_absorpt_correction_T_min 0.416
_exptl_absorpt_correction_type multi-scan
_exptl_absorpt_process_details
;
CrysAlisPro 1.171.39.31a (Rigaku Oxford Diffraction, 2017)
Empirical absorption correction using spherical harmonics,
 implemented in SCALE3 ABSPACK scaling algorithm.
;
_exptl_crystal_colour green
_exptl_crystal_density_diffrn 1.813
_exptl_crystal_density_method 'not measured'
_exptl_crystal_description needle
_exptl_crystal_F_000 1232.00
_exptl_crystal_size_max 0.508
_exptl_crystal_size_mid 0.049
_exptl_crystal_size_min 0.043
_refine_diff_density_max 1.35
_refine_diff_density_min -2.09
_refine_ls_abs_structure_details
;
 Flack x determined using 988 quotients [(I+)-(I-)]/[(I+)+(I-)]
 (Parsons, Flack and Wagner, Acta Cryst. B69 (2013) 249-259).
;
_refine_ls_abs_structure_Flack -0.006(11)
_refine_ls_extinction_method none
_refine_ls_goodness_of_fit_ref 1.055
_refine_ls_hydrogen_treatment constr
_refine_ls_number_parameters 309
_refine_ls_number_reflns 3415
_refine_ls_number_restraints 109
_refine_ls_R_factor_all 0.0445
_refine_ls_R_factor_gt 0.0331
_refine_ls_shift/su_max 0.000
_refine_ls_structure_factor_coef Fsqd
_refine_ls_weighting_details 'w = 1/[\s^2^(Fo^2^)+(0.0271P)^2^+15.3488P] where P=(Fo^2^+2Fc^2^)/3'
_refine_ls_weighting_scheme calc
_refine_ls_wR_factor_gt 0.0714
_refine_ls_wR_factor_ref 0.0754
_reflns_Friedel_coverage 0.585
_reflns_Friedel_fraction_full 0.609
_reflns_Friedel_fraction_max 0.607
_reflns_number_gt 2917
_reflns_number_total 3415
_reflns_threshold_expression F^2^>2.0\s(F^2^)
_cod_data_source_file ja7b12455_si_002.cif
_cod_data_source_block 3Gre/MeOH
_cod_database_code 4131887

loop_
_space_group_symop_id
_space_group_symop_operation_xyz
1 +X,+Y,+Z
2 -X,-Y,1/2+Z
3 1/2-X,1/2+Y,1/2+Z
4 1/2+X,1/2-Y,+Z

loop_
_atom_site_label
_atom_site_type_symbol
_atom_site_fract_x
_atom_site_fract_y
_atom_site_fract_z
_atom_site_U_iso_or_equiv
_atom_site_adp_type
_atom_site_occupancy
_atom_site_site_symmetry_order
_atom_site_calc_flag
_atom_site_refinement_flags_posn
_atom_site_refinement_flags_adp
_atom_site_refinement_flags_occupancy
_atom_site_disorder_assembly
_atom_site_disorder_group
Au1 Au 0.40007(6) 0.72792(2) 0.59211(2) 0.01913(14) Uani 1 1 d . . . . .
N1 N 0.3679(16) 0.9177(7) 0.6520(4) 0.018(2) Uani 1 1 d . . . . .
C8 C 0.376(2) 0.8480(7) 0.6310(5) 0.017(3) Uani 1 1 d . . . . .
C1 C 0.433(2) 0.6052(9) 0.5522(5) 0.024(3) Uani 1 1 d . U . . .
C6 C 0.306(2) 0.5300(8) 0.5607(5) 0.022(2) Uani 1 1 d . U . . .
H6 H 0.191127 0.536597 0.584020 0.027 Uiso 1 1 calc R U . . .
C14 C 0.213(2) 1.0697(8) 0.6554(5) 0.021(3) Uani 1 1 d . . . . .
H14 H 0.139599 1.054785 0.623431 0.025 Uiso 1 1 calc R U . . .
C9 C 0.3466(18) 1.0058(7) 0.6780(5) 0.015(3) Uani 1 1 d . . . . .
C13 C 0.187(2) 1.1536(8) 0.6794(6) 0.025(3) Uani 1 1 d . . . . .
H13 H 0.093929 1.197252 0.664442 0.030 Uiso 1 1 calc R U . . .
C4 C 0.503(2) 0.4318(9) 0.5021(6) 0.026(3) Uani 1 1 d . U . . .
H4 H 0.527702 0.373021 0.485892 0.031 Uiso 1 1 calc R U . . .
C7 C 0.203(3) 0.3638(9) 0.5519(6) 0.029(3) Uani 1 1 d . U . A 1
C11 C 0.436(2) 1.1129(9) 0.7474(6) 0.024(3) Uani 1 1 d . . . . .
H11 H 0.512189 1.129475 0.778562 0.029 Uiso 1 1 calc R U . . .
C10 C 0.463(2) 1.0254(8) 0.7237(5) 0.020(3) Uani 1 1 d . . . . .
C12 C 0.296(2) 1.1760(8) 0.7252(6) 0.029(3) Uani 1 1 d . . . . .
H12 H 0.275589 1.234804 0.741903 0.035 Uiso 1 1 calc R U . . .
C2 C 0.599(2) 0.5908(9) 0.5173(5) 0.028(3) Uani 1 1 d . U . . .
H2 H 0.692023 0.640498 0.511443 0.034 Uiso 1 1 calc R U . . .
C3 C 0.633(2) 0.5068(9) 0.4910(6) 0.028(3) Uani 1 1 d . U . . .
H3 H 0.742039 0.500348 0.466024 0.033 Uiso 1 1 calc R U . . .
C5 C 0.3429(19) 0.4428(8) 0.5353(6) 0.021(3) Uani 1 1 d . U . . .
F1 F 0.2401(19) 0.3322(7) 0.6001(6) 0.048(3) Uani 0.8 1 d . U P A 1
F2 F 0.0063(13) 0.3858(6) 0.5484(4) 0.042(2) Uani 1 1 d . U . A 1
F3 F 0.2289(16) 0.2908(5) 0.5167(4) 0.033(2) Uani 0.8 1 d . U P A 1
C19 C 0.747(2) 0.8658(8) 0.8213(5) 0.020(3) Uani 1 1 d . . . . .
C18 C 0.911(2) 0.8381(9) 0.7888(6) 0.028(3) Uani 1 1 d . . . . .
H18 H 1.013658 0.798371 0.803144 0.034 Uiso 1 1 calc R U . . .
C15 C 0.614(2) 0.9577(8) 0.7461(5) 0.021(3) Uani 1 1 d . . . . .
C24 C 0.595(2) 0.9243(8) 0.7999(5) 0.019(3) Uani 1 1 d . . . . .
C21 C 0.568(3) 0.8590(9) 0.9074(6) 0.030(4) Uani 1 1 d . . . . .
H21 H 0.561126 0.839023 0.943895 0.036 Uiso 1 1 calc R U . . .
C23 C 0.422(2) 0.9468(8) 0.8332(5) 0.023(3) Uani 1 1 d . . . . .
H23 H 0.314590 0.984471 0.819196 0.027 Uiso 1 1 calc R U . . .
C22 C 0.410(2) 0.9142(8) 0.8853(5) 0.027(3) Uani 1 1 d . . . . .
H22 H 0.293830 0.928896 0.906714 0.033 Uiso 1 1 calc R U . . .
C20 C 0.729(3) 0.8351(8) 0.8766(5) 0.031(4) Uani 1 1 d . . . . .
H20 H 0.833859 0.797162 0.891583 0.037 Uiso 1 1 calc R U . . .
C17 C 0.924(2) 0.8678(9) 0.7368(6) 0.033(4) Uani 1 1 d . . . . .
H17 H 1.034163 0.847310 0.714628 0.039 Uiso 1 1 calc R U . . .
C16 C 0.777(2) 0.9280(8) 0.7158(5) 0.024(3) Uani 1 1 d . . . . .
H16 H 0.790765 0.949182 0.679676 0.028 Uiso 1 1 calc R U . . .
O2 O 0.5768(19) 0.8231(8) 0.3884(4) 0.050(3) Uani 1 1 d . . . . .
H2A H 0.464849 0.846527 0.378766 0.075 Uiso 1 1 calc R U . . .
C26 C 0.613(3) 0.8441(10) 0.4423(6) 0.040(4) Uani 1 1 d . . . . .
H26A H 0.584418 0.910067 0.448688 0.060 Uiso 1 1 calc R U . . .
H26B H 0.756275 0.830864 0.451065 0.060 Uiso 1 1 calc R U . . .
H26C H 0.523532 0.806058 0.465144 0.060 Uiso 1 1 calc R U . . .
C25 C 0.953(3) 1.0969(12) 0.8421(8) 0.050(5) Uani 1 1 d . . . . .
H25A H 0.941068 1.065964 0.806971 0.075 Uiso 1 1 calc R U . . .
H25B H 0.942612 1.050475 0.870930 0.075 Uiso 1 1 calc R U . . .
H25C H 1.085361 1.128563 0.844447 0.075 Uiso 1 1 calc R U . . .
O1 O 0.7953(19) 1.1619(8) 0.8477(6) 0.058(3) Uani 1 1 d . . . . .
H1 H 0.843869 1.212442 0.858908 0.087 Uiso 1 1 calc R U . . .
F4 F 0.279(6) 0.276(2) 0.5603(15) 0.003(9) Uiso 0.2 1 d . . P B 2
F5 F 0.307(7) 0.279(3) 0.6159(15) 0.010(11) Uiso 0.2 1 d . . P C 3

loop_
_atom_site_aniso_label
_atom_site_aniso_U_11
_atom_site_aniso_U_22
_atom_site_aniso_U_33
_atom_site_aniso_U_23
_atom_site_aniso_U_13
_atom_site_aniso_U_12
Au1 0.0202(2) 0.01620(18) 0.0209(2) -0.0024(4) 0.0095(4) 0.00247(19)
N1 0.019(6) 0.024(5) 0.011(5) 0.001(4) -0.002(4) 0.005(5)
C8 0.024(8) 0.011(5) 0.018(6) -0.009(5) 0.004(6) 0.001(6)
C1 0.018(6) 0.021(5) 0.032(6) 0.006(5) -0.005(5) 0.010(5)
C6 0.025(6) 0.020(5) 0.022(6) 0.002(4) -0.005(5) 0.012(5)
C14 0.019(7) 0.023(6) 0.021(7) 0.000(5) -0.007(6) 0.001(6)
C9 0.012(7) 0.011(5) 0.023(7) -0.002(5) -0.002(5) -0.005(5)
C13 0.020(7) 0.021(6) 0.033(8) 0.003(6) 0.003(6) 0.001(6)
C4 0.022(6) 0.024(5) 0.031(6) -0.002(5) -0.006(5) 0.009(5)
C7 0.032(6) 0.016(6) 0.038(7) -0.002(5) -0.014(6) 0.002(6)
C11 0.028(9) 0.022(7) 0.021(7) -0.001(6) 0.001(7) -0.006(6)
C10 0.020(8) 0.017(6) 0.023(7) 0.001(5) -0.003(6) -0.005(5)
C12 0.035(9) 0.016(6) 0.035(8) 0.003(6) 0.007(7) 0.005(7)
C2 0.026(6) 0.026(5) 0.033(6) 0.000(5) -0.003(5) 0.008(5)
C3 0.024(6) 0.026(5) 0.033(6) -0.004(5) 0.000(5) 0.003(5)
C5 0.015(6) 0.016(5) 0.031(6) 0.002(4) -0.010(4) 0.008(4)
F1 0.064(8) 0.035(5) 0.045(8) 0.025(6) -0.021(6) -0.030(5)
F2 0.029(4) 0.034(5) 0.063(6) -0.009(4) -0.001(4) -0.006(4)
F3 0.029(6) 0.009(4) 0.060(7) -0.014(4) 0.005(5) -0.003(4)
C19 0.017(8) 0.015(6) 0.029(7) 0.005(5) -0.008(6) 0.001(6)
C18 0.020(8) 0.023(6) 0.042(8) -0.003(6) 0.002(7) 0.000(7)
C15 0.024(8) 0.015(6) 0.024(7) 0.000(5) -0.005(6) -0.006(6)
C24 0.018(7) 0.013(5) 0.027(7) -0.006(5) -0.011(6) 0.002(6)
C21 0.046(11) 0.025(7) 0.019(8) 0.001(6) -0.012(8) -0.009(8)
C23 0.026(8) 0.013(6) 0.029(7) 0.001(5) 0.006(6) 0.003(6)
C22 0.033(8) 0.022(6) 0.027(7) -0.003(5) 0.014(7) -0.004(7)
C20 0.048(11) 0.016(6) 0.029(8) 0.000(6) -0.011(8) -0.003(7)
C17 0.033(10) 0.034(8) 0.031(8) -0.009(6) 0.012(7) -0.001(7)
C16 0.027(8) 0.026(6) 0.018(7) 0.002(5) -0.002(6) 0.000(6)
O2 0.057(8) 0.050(6) 0.044(7) -0.005(6) -0.018(6) 0.012(6)
C26 0.047(11) 0.042(9) 0.031(8) -0.001(7) 0.000(8) 0.005(8)
C25 0.037(11) 0.045(9) 0.067(12) -0.011(9) -0.002(9) 0.001(8)
O1 0.047(8) 0.050(7) 0.076(9) -0.016(7) -0.010(7) 0.005(6)

loop_
_atom_type_symbol
_atom_type_description
_atom_type_scat_dispersion_real
_atom_type_scat_dispersion_imag
_atom_type_scat_source
_atom_type_scat_dispersion_source
C C 0.0030 0.0020 'International Tables Vol.C Table 6.1.1.4.' 'International Tables Vol.C Table 4.2.6.8.'
H H 0.0000 0.0000 'International Tables Vol.C Table 6.1.1.4.' 'International Tables Vol.C Table 4.2.6.8.'
Au Au -2.0130 8.8020 'International Tables Vol.C Table 6.1.1.4.' 'International Tables Vol.C Table 4.2.6.8.'
F F 0.0170 0.0100 'International Tables Vol.C Table 6.1.1.4.' 'International Tables Vol.C Table 4.2.6.8.'
N N 0.0060 0.0030 'International Tables Vol.C Table 6.1.1.4.' 'International Tables Vol.C Table 4.2.6.8.'
O O 0.0110 0.0060 'International Tables Vol.C Table 6.1.1.4.' 'International Tables Vol.C Table 4.2.6.8.'

loop_
_geom_angle_atom_site_label_1
_geom_angle_atom_site_label_2
_geom_angle_atom_site_label_3
_geom_angle
_geom_angle_site_symmetry_1
_geom_angle_site_symmetry_3
C8 Au1 C1 178.5(5) . .
C8 Au1 Au1 75.9(4) . 4_465
C1 Au1 Au1 105.6(4) . 4_465
C8 Au1 Au1 84.9(4) . 4_565
C1 Au1 Au1 93.5(4) . 4_565
Au1 Au1 Au1 158.00(2) 4_465 4_565
C8 N1 C9 177.1(13) . .
N1 C8 Au1 177.5(12) . .
C6 C1 C2 116.4(12) . .
C6 C1 Au1 122.8(10) . .
C2 C1 Au1 120.6(10) . .
C1 C6 C5 121.3(13) . .
C1 C6 H6 119.3 . .
C5 C6 H6 119.3 . .
C13 C14 C9 119.4(12) . .
C13 C14 H14 120.3 . .
C9 C14 H14 120.3 . .
C14 C9 C10 122.5(11) . .
C14 C9 N1 117.8(11) . .
C10 C9 N1 119.6(10) . .
C14 C13 C12 120.4(13) . .
C14 C13 H13 119.8 . .
C12 C13 H13 119.8 . .
C5 C4 C3 120.2(12) . .
C5 C4 H4 119.9 . .
C3 C4 H4 119.9 . .
F1 C7 F2 109.0(15) . .
F1 C7 F3 107.0(11) . .
F2 C7 F3 105.1(12) . .
F1 C7 C5 113.4(13) . .
F2 C7 C5 112.9(11) . .
F3 C7 C5 108.9(13) . .
C10 C11 C12 120.0(13) . .
C10 C11 H11 120.0 . .
C12 C11 H11 120.0 . .
C9 C10 C11 117.0(12) . .
C9 C10 C15 122.0(11) . .
C11 C10 C15 120.9(12) . .
C13 C12 C11 120.5(12) . .
C13 C12 H12 119.7 . .
C11 C12 H12 119.7 . .
C3 C2 C1 122.7(14) . .
C3 C2 H2 118.6 . .
C1 C2 H2 118.6 . .
C2 C3 C4 118.7(14) . .
C2 C3 H3 120.6 . .
C4 C3 H3 120.6 . .
C4 C5 C6 120.5(12) . .
C4 C5 C7 123.4(12) . .
C6 C5 C7 115.9(12) . .
C18 C19 C24 119.8(13) . .
C18 C19 C20 121.3(12) . .
C24 C19 C20 119.0(13) . .
C17 C18 C19 120.3(14) . .
C17 C18 H18 119.9 . .
C19 C18 H18 119.9 . .
C16 C15 C24 118.5(12) . .
C16 C15 C10 120.9(12) . .
C24 C15 C10 120.6(12) . .
C19 C24 C15 119.4(13) . .
C19 C24 C23 118.4(12) . .
C15 C24 C23 122.2(12) . .
C20 C21 C22 119.7(13) . .
C20 C21 H21 120.1 . .
C22 C21 H21 120.1 . .
C22 C23 C24 120.3(13) . .
C22 C23 H23 119.8 . .
C24 C23 H23 119.8 . .
C23 C22 C21 121.0(14) . .
C23 C22 H22 119.5 . .
C21 C22 H22 119.5 . .
C21 C20 C19 121.5(14) . .
C21 C20 H20 119.3 . .
C19 C20 H20 119.3 . .
C18 C17 C16 120.3(14) . .
C18 C17 H17 119.9 . .
C16 C17 H17 119.9 . .
C15 C16 C17 121.7(13) . .
C15 C16 H16 119.2 . .
C17 C16 H16 119.2 . .
C26 O2 H2A 109.5 . .
O2 C26 H26A 109.5 . .
O2 C26 H26B 109.5 . .
H26A C26 H26B 109.5 . .
O2 C26 H26C 109.5 . .
H26A C26 H26C 109.5 . .
H26B C26 H26C 109.5 . .
O1 C25 H25A 109.5 . .
O1 C25 H25B 109.5 . .
H25A C25 H25B 109.5 . .
O1 C25 H25C 109.5 . .
H25A C25 H25C 109.5 . .
H25B C25 H25C 109.5 . .
C25 O1 H1 109.5 . .

loop_
_geom_bond_atom_site_label_1
_geom_bond_atom_site_label_2
_geom_bond_distance
_geom_bond_site_symmetry_2
Au1 C8 1.984(11) .
Au1 C1 2.034(13) .
Au1 Au1 3.32778(16) 4_465
Au1 Au1 3.32781(17) 4_565
N1 C8 1.130(14) .
N1 C9 1.428(15) .
C1 C6 1.380(18) .
C1 C2 1.401(18) .
C6 C5 1.425(17) .
C6 H6 0.9500 .
C14 C13 1.355(17) .
C14 C9 1.387(17) .
C14 H14 0.9500 .
C9 C10 1.392(17) .
C13 C12 1.377(19) .
C13 H13 0.9500 .
C4 C5 1.339(19) .
C4 C3 1.399(18) .
C4 H4 0.9500 .
C7 F1 1.30(2) .
C7 F2 1.323(18) .
C7 F3 1.377(16) .
C7 C5 1.516(19) .
C11 C10 1.400(18) .
C11 C12 1.401(19) .
C11 H11 0.9500 .
C10 C15 1.494(18) .
C12 H12 0.9500 .
C2 C3 1.391(18) .
C2 H2 0.9500 .
C3 H3 0.9500 .
C19 C18 1.400(19) .
C19 C24 1.404(17) .
C19 C20 1.445(18) .
C18 C17 1.361(19) .
C18 H18 0.9500 .
C15 C16 1.372(18) .
C15 C24 1.423(18) .
C24 C23 1.437(18) .
C21 C20 1.34(2) .
C21 C22 1.41(2) .
C21 H21 0.9500 .
C23 C22 1.374(18) .
C23 H23 0.9500 .
C22 H22 0.9500 .
C20 H20 0.9500 .
C17 C16 1.393(19) .
C17 H17 0.9500 .
C16 H16 0.9500 .
O2 C26 1.390(17) .
O2 H2A 0.8400 .
C26 H26A 0.9800 .
C26 H26B 0.9800 .
C26 H26C 0.9800 .
C25 O1 1.398(19) .
C25 H25A 0.9800 .
C25 H25B 0.9800 .
C25 H25C 0.9800 .
O1 H1 0.8400 .

loop_
_geom_hbond_atom_site_label_D
_geom_hbond_atom_site_label_H
_geom_hbond_atom_site_label_A
_geom_hbond_site_symmetry_A
_geom_hbond_distance_DA
_geom_hbond_distance_DH
_geom_hbond_distance_HA
_geom_hbond_angle_DHA
_geom_hbond_publ_flag
O2 H2A O1 2_674 2.641(18) 0.840 1.870(13) 151.9(8) no
O1 H1 O2 3_655 2.662(16) 0.840 1.826(11) 173.3(10) no

loop_
_geom_torsion_atom_site_label_1
_geom_torsion_atom_site_label_2
_geom_torsion_atom_site_label_3
_geom_torsion_atom_site_label_4
_geom_torsion
C2 C1 C6 C5 0.1(18)
Au1 C1 C6 C5 -174.9(9)
C13 C14 C9 C10 -2(2)
C13 C14 C9 N1 179.4(12)
C9 C14 C13 C12 1(2)
C14 C9 C10 C11 1.6(19)
N1 C9 C10 C11 179.9(11)
C14 C9 C10 C15 -176.9(12)
N1 C9 C10 C15 1.3(19)
C12 C11 C10 C9 0(2)
C12 C11 C10 C15 178.8(12)
C14 C13 C12 C11 1(2)
C10 C11 C12 C13 -1(2)
C6 C1 C2 C3 2.0(19)
Au1 C1 C2 C3 177.1(10)
C1 C2 C3 C4 -4(2)
C5 C4 C3 C2 3(2)
C3 C4 C5 C6 -1(2)
C3 C4 C5 C7 -176.2(13)
C1 C6 C5 C4 0(2)
C1 C6 C5 C7 174.9(12)
F1 C7 C5 C4 102.0(18)
F2 C7 C5 C4 -133.4(14)
F3 C7 C5 C4 -17.0(19)
F1 C7 C5 C6 -73.2(16)
F2 C7 C5 C6 51.5(17)
F3 C7 C5 C6 167.9(11)
C24 C19 C18 C17 0.1(19)
C20 C19 C18 C17 180.0(13)
C9 C10 C15 C16 60.7(17)
C11 C10 C15 C16 -117.8(15)
C9 C10 C15 C24 -120.9(14)
C11 C10 C15 C24 60.6(17)
C18 C19 C24 C15 -2.4(18)
C20 C19 C24 C15 177.7(11)
C18 C19 C24 C23 176.2(12)
C20 C19 C24 C23 -3.6(17)
C16 C15 C24 C19 2.8(17)
C10 C15 C24 C19 -175.6(11)
C16 C15 C24 C23 -175.8(11)
C10 C15 C24 C23 5.8(18)
C19 C24 C23 C22 2.2(18)
C15 C24 C23 C22 -179.1(12)
C24 C23 C22 C21 0.9(19)
C20 C21 C22 C23 -3(2)
C22 C21 C20 C19 1(2)
C18 C19 C20 C21 -177.8(13)
C24 C19 C20 C21 2.0(19)
C19 C18 C17 C16 2(2)
C24 C15 C16 C17 -0.9(19)
C10 C15 C16 C17 177.5(12)
C18 C17 C16 C15 -1(2)
